data_7111822
loop_
_publ_author_name
'Krzysztof M. Bak'
'Michal J. Chmielewski'

_publ_section_title
;
 Sulfate templated assembly of neutral receptors in aqueous DMSO --
 orthogonal versus biplane structures
;
_journal_name_full Chem.Commun.
_journal_page_first 1305
_journal_paper_doi 10.1039/c3cc48463g
_journal_volume 50
_journal_year 2014
_chemical_formula_sum 'C86 H110 Cl6 N8 O8 S'
_chemical_formula_weight 1628.58
_chemical_name_systematic
; 
 ? 
;
_space_group_IT_number 15
_symmetry_cell_setting monoclinic
_symmetry_space_group_name_Hall '-C 2yc'
_symmetry_space_group_name_H-M 'C 1 2/c 1'
_atom_sites_solution_hydrogens geom
_atom_sites_solution_primary direct
_atom_sites_solution_secondary difmap
_audit_creation_method SHELXL-97
_cell_angle_alpha 90.00
_cell_angle_beta 112.216(2)
_cell_angle_gamma 90.00
_cell_formula_units_Z 8
_cell_length_a 50.5530(9)
_cell_length_b 12.8629(2)
_cell_length_c 28.1196(4)
_cell_measurement_reflns_used 39690
_cell_measurement_temperature 100.(2)
_cell_measurement_theta_max 28.7489
_cell_measurement_theta_min 1.6128
_cell_volume 16927.6(5)
_computing_cell_refinement
;
CrysAlisPro, Agilent Technologies,
Version 1.171.35.15 (release 03-08-2011 CrysAlis171 .NET)
(compiled Aug  3 2011,13:03:54)
;
_computing_data_collection
;
CrysAlisPro, Agilent Technologies,
Version 1.171.35.15 (release 03-08-2011 CrysAlis171 .NET)
(compiled Aug  3 2011,13:03:54)
;
_computing_data_reduction
;
CrysAlisPro, Agilent Technologies,
Version 1.171.35.15 (release 03-08-2011 CrysAlis171 .NET)
(compiled Aug  3 2011,13:03:54)
;
_computing_molecular_graphics 'ortep, Wingx, Mercury, Olex2'
_computing_publication_material SHELXTL-97
_computing_structure_refinement 'SHELXL-97 (Sheldrick, 1997)'
_computing_structure_solution 'SHELXS-97 (Sheldrick, 1990)'
_diffrn_ambient_temperature 100.(2)
_diffrn_detector_area_resol_mean 8.4441
_diffrn_measured_fraction_theta_full 0.985
_diffrn_measured_fraction_theta_max 0.904
_diffrn_measurement_device_type 'Xcalibur, Opal'
_diffrn_measurement_method '\w scans'
_diffrn_radiation_monochromator graphite
_diffrn_radiation_source 'Enhance (Mo) X-ray Source'
_diffrn_radiation_type MoK\a
_diffrn_radiation_wavelength 0.71073
_diffrn_reflns_av_R_equivalents 0.0310
_diffrn_reflns_av_sigmaI/netI 0.0334
_diffrn_reflns_limit_h_max 68
_diffrn_reflns_limit_h_min -66
_diffrn_reflns_limit_k_max 16
_diffrn_reflns_limit_k_min -16
_diffrn_reflns_limit_l_max 37
_diffrn_reflns_limit_l_min -37
_diffrn_reflns_number 77045
_diffrn_reflns_theta_full 27.50
_diffrn_reflns_theta_max 28.81
_diffrn_reflns_theta_min 1.64
_exptl_absorpt_coefficient_mu 0.287
_exptl_absorpt_correction_T_max 0.9609
_exptl_absorpt_correction_T_min 0.9158
_exptl_absorpt_correction_type multi-scan
_exptl_absorpt_process_details
;
CrysAlisPro, Agilent Technologies,
Version 1.171.35.15 (release 03-08-2011 CrysAlis171 .NET)
(compiled Aug  3 2011,13:03:54)
Empirical absorption correction using spherical harmonics,
 implemented in SCALE3 ABSPACK scaling algorithm.
;
_exptl_crystal_colour colourless
_exptl_crystal_density_diffrn 1.278
_exptl_crystal_density_method 'not measured'
_exptl_crystal_description plate
_exptl_crystal_F_000 6912
_exptl_crystal_size_max 0.50
_exptl_crystal_size_mid 0.41
_exptl_crystal_size_min 0.14
_refine_diff_density_max 0.654
_refine_diff_density_min -0.578
_refine_diff_density_rms 0.062
_refine_ls_extinction_method none
_refine_ls_goodness_of_fit_ref 1.036
_refine_ls_hydrogen_treatment mixed
_refine_ls_matrix_type full
_refine_ls_number_parameters 1046
_refine_ls_number_reflns 20013
_refine_ls_number_restraints 36
_refine_ls_restrained_S_all 1.041
_refine_ls_R_factor_all 0.0713
_refine_ls_R_factor_gt 0.0505
_refine_ls_shift/su_max 0.001
_refine_ls_shift/su_mean 0.000
_refine_ls_structure_factor_coef Fsqd
_refine_ls_weighting_details 'calc w=1/[\s^2^(Fo^2^)+(0.0525P)^2^+36.3985P] where P=(Fo^2^+2Fc^2^)/3'
_refine_ls_weighting_scheme calc
_refine_ls_wR_factor_gt 0.1201
_refine_ls_wR_factor_ref 0.1320
_reflns_number_gt 15565
_reflns_number_total 20013
_reflns_threshold_expression >2sigma(I)
_cod_data_source_file c3cc48463g.txt
_cod_data_source_block kb13_xp
_cod_original_sg_symbol_H-M C2/c
_cod_database_code 7111822

loop_
_symmetry_equiv_pos_as_xyz
'x, y, z'
'-x, y, -z+1/2'
'x+1/2, y+1/2, z'
'-x+1/2, y+1/2, -z+1/2'
'-x, -y, -z'
'x, -y, z-1/2'
'-x+1/2, -y+1/2, -z'
'x+1/2, -y+1/2, z-1/2'

loop_
_atom_site_label
_atom_site_type_symbol
_atom_site_fract_x
_atom_site_fract_y
_atom_site_fract_z
_atom_site_U_iso_or_equiv
_atom_site_adp_type
_atom_site_occupancy
_atom_site_symmetry_multiplicity
_atom_site_calc_flag
_atom_site_refinement_flags
_atom_site_disorder_assembly
_atom_site_disorder_group
Cl13 Cl 0.225603(11) 0.91153(5) 0.73412(2) 0.02845(12) Uani 1 1 d . . .
Cl23 Cl 0.224463(11) 0.64889(4) 0.45561(2) 0.02728(12) Uani 1 1 d . . .
Cl44 Cl 0.23190(2) 0.37998(13) 0.19838(5) 0.0264(4) Uani 0.927(9) 1 d P A 1
Cl45 Cl 0.2251(5) 0.4089(17) 0.2092(8) 0.055(4) Uani 0.073(9) 1 d P A 2
Cl51 Cl 0.177590(14) 0.58298(5) -0.10852(2) 0.03646(14) Uani 1 1 d . . .
Cl71 Cl -0.019283(19) 0.28972(7) 0.05523(4) 0.0666(2) Uani 1 1 d . . .
Cl73 Cl 0.049221(18) 0.45424(6) 0.03397(3) 0.0574(2) Uani 1 1 d . . .
S65 S 0.074563(10) 0.81444(4) 0.483250(18) 0.01492(10) Uani 1 1 d . . .
O8 O 0.13150(3) 1.08788(12) 0.66143(6) 0.0254(3) Uani 1 1 d . . .
O25 O 0.13918(3) 0.87953(12) 0.35550(6) 0.0263(3) Uani 1 1 d . . .
O40 O 0.13187(4) 0.41812(14) 0.19918(6) 0.0353(4) Uani 1 1 d . . .
O58 O 0.07203(4) 0.58003(12) -0.14836(6) 0.0309(4) Uani 1 1 d . . .
O66 O 0.08795(3) 0.79418(11) 0.53939(5) 0.0208(3) Uani 1 1 d . . .
O67 O 0.08645(3) 0.91394(10) 0.47299(5) 0.0197(3) Uani 1 1 d . . .
O68 O 0.08453(3) 0.73103(11) 0.45681(5) 0.0196(3) Uani 1 1 d . . .
O69 O 0.04369(3) 0.81655(11) 0.46511(6) 0.0220(3) Uani 1 1 d . . .
N9 N 0.12347(4) 0.96310(13) 0.59982(7) 0.0179(3) Uani 1 1 d . . .
H9 H 0.1119(5) 0.9306(19) 0.5795(9) 0.021 Uiso 1 1 d . . .
N17 N 0.14343(4) 0.87025(13) 0.52282(6) 0.0164(3) Uani 1 1 d . . .
H17 H 0.1271(5) 0.8838(19) 0.5081(9) 0.020 Uiso 1 1 d . . .
N24 N 0.12402(4) 0.80101(13) 0.41293(6) 0.0176(3) Uani 1 1 d . . .
H24 H 0.1113(5) 0.7872(19) 0.4225(9) 0.021 Uiso 1 1 d . . .
N32 N 0.11451(4) 0.16758(13) 0.41874(7) 0.0239(4) Uani 1 1 d . . .
N41 N 0.12222(4) 0.33106(14) 0.12437(7) 0.0204(4) Uani 1 1 d . . .
H41 H 0.1106(5) 0.301(2) 0.1010(10) 0.025 Uiso 1 1 d . . .
N55 N 0.12231(4) 0.41378(13) 0.02412(7) 0.0187(3) Uani 1 1 d . A .
H55 H 0.1080(5) 0.382(2) 0.0175(9) 0.022 Uiso 1 1 d . . .
N56 N 0.08617(4) 0.45786(14) -0.08504(7) 0.0210(4) Uani 1 1 d . . .
H56 H 0.0818(5) 0.4141(19) -0.0712(9) 0.016(6) Uiso 1 1 d . . .
N74 N 0.18075(4) 0.67935(14) 0.25962(7) 0.0206(4) Uani 1 1 d . . .
C1 C 0.03629(5) 1.06215(17) 0.53747(9) 0.0257(5) Uani 1 1 d . . .
H1 H 0.0242 1.0470 0.5039 0.031 Uiso 1 1 calc R . .
C1A C 0.12089(5) 0.21909(16) 0.37552(8) 0.0238(4) Uani 1 1 d . . .
H1AA H 0.1390 0.2550 0.3903 0.029 Uiso 1 1 calc R . .
H1AB H 0.1063 0.2710 0.3595 0.029 Uiso 1 1 calc R . .
C1B C 0.10405(6) 0.22735(18) 0.49836(9) 0.0324(5) Uani 1 1 d . . .
H1BA H 0.1181 0.1795 0.5206 0.039 Uiso 1 1 calc R . .
H1BB H 0.0855 0.1941 0.4869 0.039 Uiso 1 1 calc R . .
C1C C 0.19043(6) 0.0629(2) 0.50101(10) 0.0353(5) Uani 1 1 d . . .
H1CA H 0.1855 0.0442 0.5301 0.042 Uiso 1 1 calc R . .
H1CB H 0.1896 0.0003 0.4813 0.042 Uiso 1 1 calc R . .
C1D C 0.06034(5) 0.16386(19) 0.36688(10) 0.0334(5) Uani 1 1 d . . .
H1DA H 0.0640 0.2063 0.3415 0.040 Uiso 1 1 calc R . .
H1DB H 0.0556 0.2100 0.3898 0.040 Uiso 1 1 calc R . .
C1E C 0.03469(6) 0.0916(2) 0.33942(10) 0.0382(6) Uani 1 1 d . . .
H1EA H 0.0191 0.1329 0.3161 0.046 Uiso 1 1 calc R . .
H1EB H 0.0402 0.0417 0.3189 0.046 Uiso 1 1 calc R . .
C1F C 0.09668(7) 0.3128(2) 0.57492(10) 0.0425(6) Uani 1 1 d . . .
H1FA H 0.0780 0.2827 0.5652 0.064 Uiso 1 1 calc R . .
H1FB H 0.0971 0.3788 0.5912 0.064 Uiso 1 1 calc R . .
H1FC H 0.1105 0.2673 0.5985 0.064 Uiso 1 1 calc R . .
C1G C 0.01361(14) 0.5304(5) -0.1729(3) 0.0532(17) Uani 0.62 1 d PU B 1
H1G H 0.0178 0.5894 -0.1879 0.064 Uiso 0.62 1 calc PR B 1
C2 C 0.02532(5) 1.10948(18) 0.57041(9) 0.0276(5) Uani 1 1 d . . .
H2 H 0.0060 1.1262 0.5591 0.033 Uiso 1 1 calc R . .
C3 C 0.04337(5) 1.13159(18) 0.62026(9) 0.0273(5) Uani 1 1 d . . .
H3 H 0.0361 1.1631 0.6425 0.033 Uiso 1 1 calc R . .
C4 C 0.07224(5) 1.10724(17) 0.63753(8) 0.0238(4) Uani 1 1 d . . .
H4 H 0.0842 1.1228 0.6711 0.029 Uiso 1 1 calc R . .
C5 C 0.08329(4) 1.05952(15) 0.60455(8) 0.0184(4) Uani 1 1 d . . .
C6 C 0.06517(4) 1.03714(16) 0.55425(8) 0.0207(4) Uani 1 1 d . . .
H6 H 0.0724 1.0055 0.5319 0.025 Uiso 1 1 calc R . .
C7 C 0.11485(4) 1.03851(15) 0.62483(7) 0.0182(4) Uani 1 1 d . . .
C8 C 0.14578(4) 0.40312(15) 0.06966(8) 0.0187(4) Uani 1 1 d . A .
C9 C 0.12217(5) 0.14563(18) 0.33396(9) 0.0287(5) Uani 1 1 d . . .
H9A H 0.1029 0.1302 0.3102 0.034 Uiso 1 1 calc R . .
H9B H 0.1311 0.0808 0.3496 0.034 Uiso 1 1 calc R . .
C10 C 0.15199(4) 0.92964(15) 0.61256(7) 0.0164(4) Uani 1 1 d . . .
C11 C 0.17293(4) 0.93612(15) 0.66173(8) 0.0192(4) Uani 1 1 d . . .
H11 H 0.1686 0.9646 0.6883 0.023 Uiso 1 1 calc R . .
C12 C 0.20055(4) 0.89975(16) 0.67119(8) 0.0203(4) Uani 1 1 d . . .
C13 C 0.13856(5) 0.09467(16) 0.44901(9) 0.0273(5) Uani 1 1 d . . .
H13A H 0.1379 0.0346 0.4277 0.033 Uiso 1 1 calc R . .
H13B H 0.1350 0.0702 0.4787 0.033 Uiso 1 1 calc R . .
C14 C 0.20865(4) 0.85477(16) 0.63432(8) 0.0203(4) Uani 1 1 d . . .
H14 H 0.2272 0.8314 0.6419 0.024 Uiso 1 1 calc R . .
C15 C 0.18764(4) 0.84602(15) 0.58492(8) 0.0174(4) Uani 1 1 d . . .
C16 C 0.15981(4) 0.88509(15) 0.57417(7) 0.0167(4) Uani 1 1 d . . .
C17 C 0.15206(4) 0.78454(15) 0.44990(8) 0.0177(4) Uani 1 1 d . . .
C18 C 0.15970(4) 0.81834(15) 0.50068(8) 0.0170(4) Uani 1 1 d . . .
C19 C 0.18749(4) 0.80196(15) 0.53760(8) 0.0174(4) Uani 1 1 d . . .
C20 C 0.20808(4) 0.75060(16) 0.52403(8) 0.0200(4) Uani 1 1 d . . .
H20 H 0.2265 0.7395 0.5479 0.024 Uiso 1 1 calc R . .
C21 C 0.19998(4) 0.71739(16) 0.47414(8) 0.0206(4) Uani 1 1 d . . .
C22 C 0.17255(4) 0.73331(15) 0.43723(8) 0.0195(4) Uani 1 1 d . . .
H22 H 0.1680 0.7093 0.4039 0.023 Uiso 1 1 calc R . .
C26 C 0.11954(4) 0.84494(15) 0.36673(8) 0.0189(4) Uani 1 1 d . . .
C27 C 0.08932(4) 0.85023(15) 0.32857(7) 0.0189(4) Uani 1 1 d . . .
C28 C 0.08413(5) 0.91237(16) 0.28518(8) 0.0226(4) Uani 1 1 d . . .
H28 H 0.0990 0.9499 0.2817 0.027 Uiso 1 1 calc R . .
C29 C 0.05707(5) 0.91852(18) 0.24747(8) 0.0271(5) Uani 1 1 d . . .
H29 H 0.0536 0.9623 0.2194 0.032 Uiso 1 1 calc R . .
C30 C 0.03510(5) 0.85964(19) 0.25141(9) 0.0300(5) Uani 1 1 d . . .
H30 H 0.0170 0.8624 0.2255 0.036 Uiso 1 1 calc R . .
C31 C 0.04007(5) 0.79638(19) 0.29398(9) 0.0296(5) Uani 1 1 d . . .
H31 H 0.0253 0.7560 0.2963 0.036 Uiso 1 1 calc R . .
C32 C 0.06692(4) 0.79320(17) 0.33300(8) 0.0235(4) Uani 1 1 d . . .
H32 H 0.0700 0.7531 0.3621 0.028 Uiso 1 1 calc R . .
C33 C 0.04738(7) 0.2113(2) 0.19344(12) 0.0478(7) Uani 1 1 d . . .
H33 H 0.0330 0.1788 0.2009 0.057 Uiso 1 1 calc R . .
C34 C 0.06264(7) 0.2926(2) 0.22391(12) 0.0520(8) Uani 1 1 d . . .
H34 H 0.0585 0.3145 0.2518 0.062 Uiso 1 1 calc R . .
C35 C 0.08396(6) 0.3411(2) 0.21297(10) 0.0395(6) Uani 1 1 d . . .
H35 H 0.0938 0.3965 0.2331 0.047 Uiso 1 1 calc R . .
C36 C 0.09089(5) 0.30787(17) 0.17202(8) 0.0260(5) Uani 1 1 d . . .
C37 C 0.07538(5) 0.22608(18) 0.14130(9) 0.0269(5) Uani 1 1 d . . .
H37 H 0.0796 0.2035 0.1136 0.032 Uiso 1 1 calc R . .
C38 C 0.05363(5) 0.1785(2) 0.15208(10) 0.0349(5) Uani 1 1 d . . .
H38 H 0.0433 0.1245 0.1314 0.042 Uiso 1 1 calc R . .
C39 C 0.11644(5) 0.35802(17) 0.16622(8) 0.0240(4) Uani 1 1 d . . .
C42 C 0.14708(4) 0.36475(15) 0.11713(8) 0.0197(4) Uani 1 1 d . . .
C43 C 0.17410(5) 0.35939(16) 0.15664(8) 0.0229(4) Uani 1 1 d . A .
H43 H 0.1760 0.3330 0.1885 0.027 Uiso 1 1 calc R . .
C45 C 0.19831(4) 0.39350(17) 0.14849(8) 0.0242(4) Uani 1 1 d . . .
C46 C 0.19725(4) 0.43567(16) 0.10276(8) 0.0233(4) Uani 1 1 d . A .
H46 H 0.2136 0.4599 0.0987 0.028 Uiso 1 1 calc R . .
C47 C 0.17036(4) 0.44017(15) 0.06281(8) 0.0213(4) Uani 1 1 d . . .
C48 C 0.16129(4) 0.47403(15) 0.01017(8) 0.0207(4) Uani 1 1 d . A .
C49 C 0.17585(5) 0.51719(16) -0.01857(8) 0.0238(4) Uani 1 1 d . . .
H49 H 0.1952 0.5331 -0.0038 0.029 Uiso 1 1 calc R A .
C50 C 0.16017(5) 0.53499(16) -0.06977(9) 0.0247(4) Uani 1 1 d . A .
C51 C 0.08712(5) 0.10312(17) 0.39753(9) 0.0284(5) Uani 1 1 d . . .
H51A H 0.0897 0.0489 0.3757 0.034 Uiso 1 1 calc R . .
H51B H 0.0842 0.0695 0.4260 0.034 Uiso 1 1 calc R . .
C52 C 0.13086(5) 0.51588(16) -0.09306(8) 0.0231(4) Uani 1 1 d . . .
H52 H 0.1213 0.5296 -0.1279 0.028 Uiso 1 1 calc R A .
C53 C 0.11585(4) 0.47633(15) -0.06446(8) 0.0203(4) Uani 1 1 d . A .
C54 C 0.13162(4) 0.45356(15) -0.01262(8) 0.0196(4) Uani 1 1 d . . .
C57 C 0.06608(5) 0.50896(16) -0.12475(8) 0.0243(4) Uani 1 1 d . B .
C59 C 0.03584(5) 0.47318(17) -0.13804(9) 0.0304(5) Uani 1 1 d . . .
C60 C 0.02773(5) 0.39652(18) -0.11210(9) 0.0282(5) Uani 1 1 d . B .
H60 H 0.0415 0.3641 -0.0841 0.034 Uiso 1 1 calc R . .
C61 C -0.00073(5) 0.3666(2) -0.12694(10) 0.0368(6) Uani 1 1 d . . .
H61 H -0.0051 0.3083 -0.1118 0.044 Uiso 1 1 calc R B 1
C62 C -0.02186(19) 0.4190(7) -0.1621(3) 0.055(2) Uani 0.62 1 d PU B 1
H62 H -0.0408 0.4004 -0.1703 0.066 Uiso 0.62 1 calc PR B 1
C62A C -0.0197(3) 0.4007(9) -0.1773(4) 0.037(2) Uani 0.38 1 d PU B 2
H62A H -0.0385 0.3776 -0.1900 0.045 Uiso 0.38 1 calc PR B 2
C63 C -0.01472(13) 0.5014(6) -0.1859(3) 0.0699(19) Uani 0.62 1 d PU B 1
H63 H -0.0291 0.5382 -0.2112 0.084 Uiso 0.62 1 calc PR B 1
C63A C -0.01077(19) 0.4664(7) -0.2072(3) 0.046(2) Uani 0.38 1 d PU B 2
H63A H -0.0237 0.4867 -0.2393 0.055 Uiso 0.38 1 calc PR B 2
C64 C 0.11144(5) 0.25569(16) 0.45260(8) 0.0264(5) Uani 1 1 d . . .
H64B H 0.1293 0.2941 0.4652 0.032 Uiso 1 1 calc R . .
H64C H 0.0968 0.3027 0.4310 0.032 Uiso 1 1 calc R . .
C64A C 0.0173(2) 0.5027(8) -0.1899(4) 0.042(2) Uani 0.38 1 d PU B 2
H64A H 0.0238 0.5437 -0.2105 0.050 Uiso 0.38 1 calc PR B 2
C67 C 0.16855(5) 0.14065(18) 0.46748(9) 0.0316(5) Uani 1 1 d . . .
H67A H 0.1692 0.2035 0.4870 0.038 Uiso 1 1 calc R . .
H67B H 0.1732 0.1590 0.4381 0.038 Uiso 1 1 calc R . .
C70 C 0.00934(7) 0.3813(2) 0.06511(12) 0.0482(7) Uani 1 1 d . . .
H70A H 0.0020 0.4518 0.0615 0.058 Uiso 1 1 calc R . .
H70B H 0.0238 0.3735 0.0994 0.058 Uiso 1 1 calc R . .
C72 C 0.02192(7) 0.3610(2) 0.02671(13) 0.0502(7) Uani 1 1 d . . .
H72A H 0.0073 0.3657 -0.0076 0.060 Uiso 1 1 calc R . .
H72B H 0.0299 0.2915 0.0313 0.060 Uiso 1 1 calc R . .
C75 C 0.18817(5) 0.79284(17) 0.27251(9) 0.0266(5) Uani 1 1 d . . .
H75A H 0.2041 0.8103 0.2627 0.032 Uiso 1 1 calc R . .
H75B H 0.1720 0.8346 0.2515 0.032 Uiso 1 1 calc R . .
C76 C 0.19591(5) 0.82389(19) 0.32772(9) 0.0315(5) Uani 1 1 d . . .
H76A H 0.2130 0.7870 0.3490 0.038 Uiso 1 1 calc R . .
H76B H 0.1806 0.8040 0.3387 0.038 Uiso 1 1 calc R . .
C77 C 0.20103(6) 0.94001(19) 0.33521(10) 0.0362(6) Uani 1 1 d . . .
H77A H 0.2157 0.9600 0.3225 0.043 Uiso 1 1 calc R . .
H77B H 0.1836 0.9764 0.3149 0.043 Uiso 1 1 calc R . .
C78 C 0.21011(8) 0.9736(3) 0.38995(12) 0.0579(9) Uani 1 1 d . . .
H78A H 0.2136 1.0471 0.3923 0.087 Uiso 1 1 calc R . .
H78B H 0.2273 0.9376 0.4104 0.087 Uiso 1 1 calc R . .
H78C H 0.1953 0.9575 0.4023 0.087 Uiso 1 1 calc R . .
C79 C 0.17538(5) 0.66350(19) 0.20244(8) 0.0273(5) Uani 1 1 d . . .
H79A H 0.1667 0.5957 0.1921 0.033 Uiso 1 1 calc R . .
H79B H 0.1616 0.7152 0.1827 0.033 Uiso 1 1 calc R . .
C80 C 0.20162(5) 0.6704(2) 0.18810(9) 0.0311(5) Uani 1 1 d . . .
H80A H 0.2120 0.6053 0.1963 0.037 Uiso 1 1 calc R . .
H80B H 0.2142 0.7251 0.2080 0.037 Uiso 1 1 calc R . .
C81 C 0.19262(6) 0.6935(2) 0.13071(10) 0.0362(6) Uani 1 1 d . . .
H81A H 0.2082 0.6757 0.1201 0.043 Uiso 1 1 calc R . .
H81B H 0.1764 0.6499 0.1115 0.043 Uiso 1 1 calc R . .
C82 C 0.18457(8) 0.8065(2) 0.11754(13) 0.0528(8) Uani 1 1 d . . .
H82A H 0.1790 0.8166 0.0812 0.079 Uiso 1 1 calc R . .
H82B H 0.2007 0.8500 0.1356 0.079 Uiso 1 1 calc R . .
H82C H 0.1689 0.8244 0.1274 0.079 Uiso 1 1 calc R . .
C83 C 0.20513(5) 0.61094(17) 0.29335(8) 0.0257(5) Uani 1 1 d . . .
H83A H 0.2222 0.6301 0.2875 0.031 Uiso 1 1 calc R . .
H83B H 0.2086 0.6265 0.3290 0.031 Uiso 1 1 calc R . .
C84 C 0.20099(5) 0.49449(17) 0.28572(9) 0.0272(5) Uani 1 1 d . . .
H84A H 0.1993 0.4761 0.2512 0.033 Uiso 1 1 calc R . .
H84B H 0.1836 0.4737 0.2899 0.033 Uiso 1 1 calc R . .
C85 C 0.22656(5) 0.43767(19) 0.32505(9) 0.0318(5) Uani 1 1 d . . .
H85A H 0.2436 0.4543 0.3186 0.038 Uiso 1 1 calc R . .
H85B H 0.2294 0.4623 0.3592 0.038 Uiso 1 1 calc R . .
C86 C 0.22253(6) 0.3203(2) 0.32307(11) 0.0393(6) Uani 1 1 d . . .
H86A H 0.2205 0.2952 0.2897 0.059 Uiso 1 1 calc R . .
H86B H 0.2057 0.3034 0.3295 0.059 Uiso 1 1 calc R . .
H86C H 0.2389 0.2883 0.3487 0.059 Uiso 1 1 calc R . .
C87 C 0.15362(4) 0.64755(17) 0.26706(9) 0.0248(4) Uani 1 1 d . . .
H87A H 0.1478 0.5798 0.2514 0.030 Uiso 1 1 calc R . .
H87B H 0.1581 0.6399 0.3036 0.030 Uiso 1 1 calc R . .
C88 C 0.12839(5) 0.72114(18) 0.24528(9) 0.0267(5) Uani 1 1 d . . .
H88A H 0.1278 0.7500 0.2130 0.032 Uiso 1 1 calc R . .
H88B H 0.1304 0.7781 0.2690 0.032 Uiso 1 1 calc R . .
C89 C 0.10046(5) 0.66146(19) 0.23648(9) 0.0281(5) Uani 1 1 d . . .
H89A H 0.0848 0.7107 0.2266 0.034 Uiso 1 1 calc R . .
H89B H 0.0969 0.6136 0.2081 0.034 Uiso 1 1 calc R . .
C90 C 0.10068(5) 0.60078(18) 0.28294(9) 0.0317(5) Uani 1 1 d . . .
H90A H 0.0819 0.5735 0.2762 0.048 Uiso 1 1 calc R . .
H90B H 0.1062 0.6460 0.3123 0.048 Uiso 1 1 calc R . .
H90C H 0.1141 0.5445 0.2897 0.048 Uiso 1 1 calc R . .
C92 C 0.13910(6) 0.1934(2) 0.30464(9) 0.0345(5) Uani 1 1 d . . .
H92A H 0.1322 0.2633 0.2940 0.041 Uiso 1 1 calc R . .
H92B H 0.1591 0.1982 0.3272 0.041 Uiso 1 1 calc R . .
C93 C 0.02405(6) 0.0332(2) 0.37509(11) 0.0399(6) Uani 1 1 d . . .
H93A H 0.0075 -0.0066 0.3553 0.060 Uiso 1 1 calc R . .
H93B H 0.0192 0.0816 0.3964 0.060 Uiso 1 1 calc R . .
H93C H 0.0387 -0.0128 0.3963 0.060 Uiso 1 1 calc R . .
C95 C 0.10372(6) 0.32831(19) 0.52747(10) 0.0358(6) Uani 1 1 d . . .
H95A H 0.1223 0.3612 0.5376 0.043 Uiso 1 1 calc R . .
H95B H 0.0898 0.3754 0.5043 0.043 Uiso 1 1 calc R . .
C98 C 0.13655(7) 0.1296(2) 0.25752(10) 0.0440(7) Uani 1 1 d . . .
H98A H 0.1170 0.1288 0.2340 0.066 Uiso 1 1 calc R . .
H98B H 0.1428 0.0598 0.2678 0.066 Uiso 1 1 calc R . .
H98C H 0.1482 0.1601 0.2411 0.066 Uiso 1 1 calc R . .
C100 C 0.22056(6) 0.1060(2) 0.52044(12) 0.0489(7) Uani 1 1 d . . .
H10A H 0.2256 0.1241 0.4918 0.073 Uiso 1 1 calc R . .
H10B H 0.2336 0.0545 0.5410 0.073 Uiso 1 1 calc R . .
H10C H 0.2216 0.1669 0.5409 0.073 Uiso 1 1 calc R . .

loop_
_atom_site_aniso_label
_atom_site_aniso_U_11
_atom_site_aniso_U_22
_atom_site_aniso_U_33
_atom_site_aniso_U_23
_atom_site_aniso_U_13
_atom_site_aniso_U_12
Cl13 0.0184(2) 0.0415(3) 0.0202(2) -0.0055(2) 0.00137(19) 0.0005(2)
Cl23 0.0195(2) 0.0301(3) 0.0376(3) -0.0074(2) 0.0169(2) 0.0006(2)
Cl44 0.0176(4) 0.0335(6) 0.0225(4) -0.0058(3) 0.0012(3) -0.0004(3)
Cl45 0.038(7) 0.068(8) 0.048(7) -0.033(7) 0.004(6) 0.007(7)
Cl51 0.0409(3) 0.0364(3) 0.0428(3) 0.0129(3) 0.0279(3) 0.0071(3)
Cl71 0.0599(5) 0.0658(5) 0.0849(6) 0.0107(5) 0.0395(5) -0.0071(4)
Cl73 0.0641(5) 0.0441(4) 0.0738(5) 0.0039(4) 0.0374(4) -0.0070(4)
S65 0.0136(2) 0.0139(2) 0.0174(2) 0.00128(17) 0.00594(17) 0.00122(17)
O8 0.0207(7) 0.0265(8) 0.0273(8) -0.0089(6) 0.0073(6) 0.0001(6)
O25 0.0227(7) 0.0325(8) 0.0259(8) 0.0030(6) 0.0118(6) -0.0053(6)
O40 0.0368(9) 0.0382(10) 0.0323(9) -0.0186(7) 0.0148(8) -0.0063(8)
O58 0.0367(9) 0.0202(8) 0.0308(9) 0.0069(6) 0.0071(7) 0.0020(7)
O66 0.0216(7) 0.0225(7) 0.0184(7) 0.0037(6) 0.0077(6) 0.0021(6)
O67 0.0183(7) 0.0154(7) 0.0254(7) 0.0030(6) 0.0082(6) -0.0001(5)
O68 0.0190(7) 0.0179(7) 0.0233(7) -0.0027(6) 0.0094(6) 0.0011(5)
O69 0.0133(7) 0.0245(7) 0.0274(8) 0.0013(6) 0.0069(6) 0.0014(6)
N9 0.0131(8) 0.0196(8) 0.0197(8) -0.0043(7) 0.0048(7) -0.0006(6)
N17 0.0123(7) 0.0194(8) 0.0170(8) -0.0012(6) 0.0051(6) 0.0015(6)
N24 0.0144(8) 0.0212(8) 0.0187(8) -0.0010(6) 0.0078(7) -0.0012(7)
N32 0.0361(10) 0.0137(8) 0.0280(10) 0.0010(7) 0.0189(8) 0.0004(7)
N41 0.0213(9) 0.0202(9) 0.0193(9) -0.0053(7) 0.0071(7) -0.0047(7)
N55 0.0179(8) 0.0159(8) 0.0211(8) -0.0023(7) 0.0059(7) -0.0037(7)
N56 0.0231(9) 0.0145(8) 0.0225(9) 0.0025(7) 0.0050(7) -0.0010(7)
N74 0.0175(8) 0.0222(9) 0.0212(9) 0.0000(7) 0.0063(7) 0.0003(7)
C1 0.0209(10) 0.0279(11) 0.0249(11) -0.0008(9) 0.0046(9) 0.0019(9)
C1A 0.0343(12) 0.0165(9) 0.0254(11) 0.0020(8) 0.0169(9) -0.0013(8)
C1B 0.0490(15) 0.0234(11) 0.0325(12) 0.0053(9) 0.0243(11) 0.0048(10)
C1C 0.0437(15) 0.0315(13) 0.0329(13) 0.0032(10) 0.0170(11) 0.0066(11)
C1D 0.0370(13) 0.0281(12) 0.0406(14) 0.0041(10) 0.0209(11) -0.0020(10)
C1E 0.0371(14) 0.0419(15) 0.0370(14) -0.0001(11) 0.0157(11) 0.0002(11)
C1F 0.0679(19) 0.0301(13) 0.0391(14) -0.0001(11) 0.0313(14) 0.0017(13)
C1G 0.041(3) 0.052(3) 0.060(4) 0.030(3) 0.010(3) 0.012(2)
C2 0.0199(10) 0.0305(12) 0.0322(12) 0.0042(9) 0.0098(9) 0.0075(9)
C3 0.0253(11) 0.0310(12) 0.0293(11) -0.0004(9) 0.0145(9) 0.0076(9)
C4 0.0231(10) 0.0274(11) 0.0215(10) -0.0023(8) 0.0089(8) 0.0027(8)
C5 0.0179(9) 0.0167(9) 0.0221(10) 0.0004(7) 0.0094(8) 0.0006(7)
C6 0.0218(10) 0.0182(10) 0.0235(10) -0.0016(8) 0.0100(8) 0.0018(8)
C7 0.0187(9) 0.0186(9) 0.0182(9) 0.0005(7) 0.0081(8) -0.0002(8)
C8 0.0185(9) 0.0137(9) 0.0215(10) -0.0040(7) 0.0050(8) -0.0013(7)
C9 0.0389(13) 0.0224(11) 0.0275(11) -0.0025(9) 0.0156(10) -0.0008(9)
C10 0.0145(9) 0.0158(9) 0.0191(9) 0.0000(7) 0.0065(7) -0.0006(7)
C11 0.0180(9) 0.0200(10) 0.0197(10) -0.0008(8) 0.0073(8) -0.0002(8)
C12 0.0156(9) 0.0223(10) 0.0188(10) -0.0004(8) 0.0017(8) -0.0020(8)
C13 0.0411(13) 0.0166(10) 0.0290(11) 0.0035(8) 0.0187(10) 0.0044(9)
C14 0.0136(9) 0.0228(10) 0.0238(10) 0.0005(8) 0.0061(8) 0.0004(8)
C15 0.0145(9) 0.0179(9) 0.0207(10) 0.0007(7) 0.0075(8) -0.0009(7)
C16 0.0147(9) 0.0150(9) 0.0200(9) 0.0012(7) 0.0061(7) -0.0014(7)
C17 0.0146(9) 0.0184(9) 0.0214(10) 0.0003(8) 0.0081(8) -0.0015(7)
C18 0.0161(9) 0.0145(9) 0.0230(10) 0.0001(7) 0.0103(8) -0.0007(7)
C19 0.0150(9) 0.0159(9) 0.0219(10) 0.0009(7) 0.0075(8) -0.0011(7)
C20 0.0127(9) 0.0209(10) 0.0277(11) 0.0004(8) 0.0090(8) -0.0011(7)
C21 0.0179(9) 0.0181(9) 0.0316(11) -0.0023(8) 0.0159(9) -0.0011(8)
C22 0.0199(10) 0.0189(10) 0.0232(10) -0.0027(8) 0.0119(8) -0.0036(8)
C26 0.0210(10) 0.0162(9) 0.0205(10) -0.0041(7) 0.0092(8) -0.0015(8)
C27 0.0207(10) 0.0177(9) 0.0187(9) -0.0030(7) 0.0081(8) 0.0007(8)
C28 0.0270(11) 0.0218(10) 0.0218(10) -0.0015(8) 0.0122(9) -0.0024(8)
C29 0.0331(12) 0.0276(11) 0.0198(10) 0.0034(9) 0.0092(9) 0.0016(9)
C30 0.0230(11) 0.0378(13) 0.0245(11) 0.0047(10) 0.0036(9) 0.0016(10)
C31 0.0198(11) 0.0335(12) 0.0334(12) 0.0078(10) 0.0076(9) -0.0021(9)
C32 0.0216(10) 0.0243(10) 0.0239(11) 0.0052(8) 0.0076(8) 0.0012(8)
C33 0.0537(17) 0.0444(16) 0.0663(19) 0.0008(14) 0.0466(16) -0.0040(13)
C34 0.071(2) 0.0521(18) 0.0557(18) -0.0096(14) 0.0499(17) -0.0027(15)
C35 0.0520(16) 0.0378(14) 0.0396(14) -0.0101(11) 0.0297(13) -0.0027(12)
C36 0.0314(12) 0.0239(11) 0.0263(11) -0.0005(9) 0.0152(9) 0.0035(9)
C37 0.0284(11) 0.0278(11) 0.0297(11) -0.0005(9) 0.0170(10) 0.0013(9)
C38 0.0363(13) 0.0327(13) 0.0431(14) -0.0005(11) 0.0236(12) -0.0033(10)
C39 0.0276(11) 0.0218(10) 0.0227(10) -0.0032(8) 0.0095(9) 0.0025(9)
C42 0.0206(10) 0.0158(9) 0.0210(10) -0.0052(8) 0.0060(8) -0.0021(8)
C43 0.0263(11) 0.0199(10) 0.0201(10) -0.0028(8) 0.0062(8) -0.0012(8)
C45 0.0182(10) 0.0242(11) 0.0243(11) -0.0062(8) 0.0014(8) -0.0016(8)
C46 0.0202(10) 0.0218(10) 0.0273(11) -0.0040(8) 0.0085(9) -0.0031(8)
C47 0.0228(10) 0.0159(9) 0.0259(10) -0.0028(8) 0.0098(8) -0.0020(8)
C48 0.0224(10) 0.0157(9) 0.0235(10) -0.0030(8) 0.0079(8) -0.0009(8)
C49 0.0241(10) 0.0186(10) 0.0319(12) -0.0004(8) 0.0144(9) -0.0007(8)
C50 0.0324(12) 0.0169(10) 0.0320(12) 0.0035(8) 0.0205(10) 0.0021(8)
C51 0.0386(13) 0.0189(10) 0.0349(12) 0.0002(9) 0.0219(11) -0.0053(9)
C52 0.0319(11) 0.0160(9) 0.0223(10) 0.0000(8) 0.0110(9) 0.0027(8)
C53 0.0249(10) 0.0113(9) 0.0230(10) -0.0021(7) 0.0070(8) 0.0011(8)
C54 0.0229(10) 0.0124(9) 0.0243(10) -0.0027(7) 0.0099(8) -0.0016(7)
C57 0.0309(12) 0.0144(9) 0.0235(11) -0.0010(8) 0.0056(9) 0.0025(8)
C59 0.0275(12) 0.0202(11) 0.0343(12) 0.0027(9) 0.0013(10) 0.0033(9)
C60 0.0225(11) 0.0299(12) 0.0277(11) -0.0004(9) 0.0043(9) 0.0041(9)
C61 0.0249(12) 0.0338(13) 0.0455(15) -0.0016(11) 0.0063(11) 0.0011(10)
C62 0.030(3) 0.066(4) 0.063(4) 0.014(3) 0.010(3) 0.005(3)
C62A 0.023(4) 0.033(4) 0.042(5) -0.003(3) -0.002(3) -0.005(3)
C63 0.037(3) 0.077(4) 0.080(4) 0.036(3) 0.005(3) 0.015(3)
C63A 0.033(4) 0.043(4) 0.041(4) 0.010(3) -0.010(3) -0.008(3)
C64 0.0399(13) 0.0169(10) 0.0285(11) 0.0009(8) 0.0200(10) 0.0024(9)
C64A 0.036(4) 0.036(4) 0.039(4) 0.007(3) -0.001(3) -0.009(3)
C67 0.0395(13) 0.0247(11) 0.0332(12) 0.0047(10) 0.0166(11) 0.0024(10)
C70 0.0586(18) 0.0375(15) 0.0549(18) 0.0024(13) 0.0286(15) 0.0070(13)
C72 0.0615(19) 0.0377(15) 0.0623(19) -0.0037(14) 0.0357(16) -0.0030(14)
C75 0.0254(11) 0.0240(11) 0.0303(12) -0.0012(9) 0.0104(9) -0.0028(9)
C76 0.0339(13) 0.0324(12) 0.0303(12) -0.0054(10) 0.0145(10) -0.0019(10)
C77 0.0369(13) 0.0306(13) 0.0453(15) -0.0080(11) 0.0203(12) -0.0031(10)
C78 0.071(2) 0.0537(19) 0.059(2) -0.0290(16) 0.0360(17) -0.0214(16)
C79 0.0285(11) 0.0320(12) 0.0197(10) -0.0010(9) 0.0073(9) -0.0012(9)
C80 0.0301(12) 0.0362(13) 0.0301(12) -0.0021(10) 0.0149(10) -0.0007(10)
C81 0.0481(15) 0.0342(13) 0.0333(13) 0.0004(10) 0.0235(12) 0.0052(11)
C82 0.077(2) 0.0402(16) 0.0585(19) 0.0144(14) 0.0455(18) 0.0120(15)
C83 0.0222(10) 0.0294(11) 0.0228(11) -0.0004(9) 0.0055(8) 0.0021(9)
C84 0.0272(11) 0.0270(11) 0.0260(11) -0.0006(9) 0.0086(9) 0.0040(9)
C85 0.0282(12) 0.0327(12) 0.0335(13) 0.0033(10) 0.0105(10) 0.0061(10)
C86 0.0434(15) 0.0332(13) 0.0439(15) 0.0085(11) 0.0196(12) 0.0126(11)
C87 0.0221(10) 0.0258(11) 0.0279(11) 0.0006(9) 0.0111(9) -0.0010(9)
C88 0.0246(11) 0.0260(11) 0.0304(12) 0.0025(9) 0.0115(9) 0.0008(9)
C89 0.0188(10) 0.0326(12) 0.0328(12) 0.0027(9) 0.0096(9) 0.0016(9)
C90 0.0362(13) 0.0260(12) 0.0389(13) 0.0007(10) 0.0210(11) 0.0011(10)
C92 0.0444(14) 0.0340(13) 0.0316(13) -0.0021(10) 0.0218(11) -0.0039(11)
C93 0.0378(14) 0.0355(14) 0.0458(15) 0.0030(12) 0.0151(12) -0.0039(11)
C95 0.0556(16) 0.0256(12) 0.0335(13) 0.0028(10) 0.0252(12) 0.0064(11)
C98 0.0657(19) 0.0418(15) 0.0347(14) 0.0024(12) 0.0305(14) 0.0112(14)
C100 0.0419(16) 0.0536(18) 0.0490(17) 0.0039(14) 0.0147(13) 0.0084(13)

loop_
_atom_type_symbol
_atom_type_description
_atom_type_scat_dispersion_real
_atom_type_scat_dispersion_imag
_atom_type_scat_source
C C 0.0033 0.0016 'International Tables Vol C Tables 4.2.6.8 and 6.1.1.4'
H H 0.0000 0.0000 'International Tables Vol C Tables 4.2.6.8 and 6.1.1.4'
Cl Cl 0.1484 0.1585 'International Tables Vol C Tables 4.2.6.8 and 6.1.1.4'
N N 0.0061 0.0033 'International Tables Vol C Tables 4.2.6.8 and 6.1.1.4'
O O 0.0106 0.0060 'International Tables Vol C Tables 4.2.6.8 and 6.1.1.4'
S S 0.1246 0.1234 'International Tables Vol C Tables 4.2.6.8 and 6.1.1.4'

loop_
_geom_angle_atom_site_label_1
_geom_angle_atom_site_label_2
_geom_angle_atom_site_label_3
_geom_angle
O69 S65 O66 112.02(8)
O69 S65 O67 112.11(8)
O66 S65 O67 107.55(8)
O69 S65 O68 111.03(8)
O66 S65 O68 107.35(8)
O67 S65 O68 106.48(8)
C7 N9 C10 125.45(17)
C18 N17 C16 108.39(16)
C26 N24 C17 121.49(17)
C13 N32 C1A 110.50(17)
C13 N32 C64 111.00(17)
C1A N32 C64 106.09(15)
C13 N32 C51 107.42(16)
C1A N32 C51 111.01(17)
C64 N32 C51 110.86(17)
C39 N41 C42 122.66(18)
C8 N55 C54 108.19(17)
C57 N56 C53 127.14(19)
C75 N74 C87 112.39(16)
C75 N74 C83 109.82(16)
C87 N74 C83 108.64(16)
C75 N74 C79 107.88(16)
C87 N74 C79 107.24(16)
C83 N74 C79 110.85(16)
C2 C1 C6 120.5(2)
N32 C1A C9 115.21(17)
C64 C1B C95 107.75(19)
C100 C1C C67 112.2(2)
C51 C1D C1E 111.9(2)
C93 C1E C1D 114.3(2)
C63 C1G C59 121.4(6)
C3 C2 C1 119.3(2)
C2 C3 C4 120.8(2)
C3 C4 C5 120.0(2)
C4 C5 C6 119.44(18)
C4 C5 C7 117.54(18)
C6 C5 C7 122.98(18)
C1 C6 C5 119.94(19)
O8 C7 N9 123.20(18)
O8 C7 C5 121.12(18)
N9 C7 C5 115.67(17)
N55 C8 C42 129.11(19)
N55 C8 C47 109.35(18)
C42 C8 C47 121.53(18)
C1A C9 C92 111.12(19)
C11 C10 C16 117.33(17)
C11 C10 N9 123.62(18)
C16 C10 N9 119.04(17)
C10 C11 C12 119.93(18)
C14 C12 C11 123.81(18)
C14 C12 Cl13 119.32(15)
C11 C12 Cl13 116.86(16)
N32 C13 C67 115.76(18)
C12 C14 C15 116.82(18)
C14 C15 C16 120.27(18)
C14 C15 C19 133.20(18)
C16 C15 C19 106.54(17)
N17 C16 C10 128.98(17)
N17 C16 C15 109.22(17)
C10 C16 C15 121.80(18)
C22 C17 C18 117.77(18)
C22 C17 N24 121.30(18)
C18 C17 N24 120.92(17)
N17 C18 C17 129.05(18)
N17 C18 C19 109.78(17)
C17 C18 C19 121.17(18)
C20 C19 C18 120.32(18)
C20 C19 C15 133.66(18)
C18 C19 C15 106.01(17)
C21 C20 C19 117.36(18)
C20 C21 C22 122.85(18)
C20 C21 Cl23 119.30(16)
C22 C21 Cl23 117.83(16)
C17 C22 C21 120.52(19)
O25 C26 N24 122.49(19)
O25 C26 C27 120.08(18)
N24 C26 C27 117.43(17)
C32 C27 C28 119.20(19)
C32 C27 C26 123.67(18)
C28 C27 C26 117.05(18)
C29 C28 C27 120.5(2)
C28 C29 C30 120.0(2)
C29 C30 C31 120.0(2)
C32 C31 C30 120.2(2)
C31 C32 C27 120.0(2)
C38 C33 C34 119.9(2)
C35 C34 C33 120.2(2)
C34 C35 C36 120.6(3)
C35 C36 C37 119.0(2)
C35 C36 C39 116.9(2)
C37 C36 C39 123.95(19)
C38 C37 C36 120.1(2)
C33 C38 C37 120.1(2)
O40 C39 N41 121.9(2)
O40 C39 C36 120.79(19)
N41 C39 C36 117.27(18)
C43 C42 C8 116.99(19)
C43 C42 N41 121.61(19)
C8 C42 N41 121.39(18)
C45 C43 C42 120.4(2)
C46 C45 C43 123.29(19)
C46 C45 Cl45 127.7(8)
C43 C45 Cl45 106.2(10)
C46 C45 Cl44 118.01(17)
C43 C45 Cl44 118.70(17)
Cl45 C45 Cl44 21.6(12)
C45 C46 C47 116.67(19)
C46 C47 C8 120.99(19)
C46 C47 C48 132.2(2)
C8 C47 C48 106.73(18)
C49 C48 C54 120.78(19)
C49 C48 C47 133.0(2)
C54 C48 C47 106.26(18)
C50 C49 C48 116.8(2)
C49 C50 C52 123.4(2)
C49 C50 Cl51 118.92(17)
C52 C50 Cl51 117.64(17)
C1D C51 N32 115.10(18)
C53 C52 C50 120.4(2)
C52 C53 C54 117.13(19)
C52 C53 N56 123.50(19)
C54 C53 N56 119.37(19)
N55 C54 C53 129.20(19)
N55 C54 C48 109.39(18)
C53 C54 C48 121.38(19)
O58 C57 N56 122.8(2)
O58 C57 C59 121.7(2)
N56 C57 C59 115.44(19)
C60 C59 C1G 115.4(3)
C60 C59 C64A 120.7(4)
C1G C59 C64A 27.4(4)
C60 C59 C57 124.5(2)
C1G C59 C57 119.2(3)
C64A C59 C57 112.2(5)
C59 C60 C61 121.3(2)
C62 C61 C60 122.0(5)
C62 C61 C62A 21.7(5)
C60 C61 C62A 115.9(5)
C61 C62 C63 117.9(7)
C63A C62A C61 122.3(9)
C62 C63 C1G 121.0(6)
C62A C63A C64A 121.0(9)
C1B C64 N32 117.87(18)
C63A C64A C59 116.5(8)
C13 C67 C1C 110.60(19)
C72 C70 Cl71 108.4(2)
C70 C72 Cl73 109.2(2)
C76 C75 N74 116.51(19)
C75 C76 C77 111.6(2)
C78 C77 C76 113.4(2)
C80 C79 N74 116.11(18)
C79 C80 C81 110.4(2)
C82 C81 C80 112.9(2)
C84 C83 N74 116.59(18)
C83 C84 C85 109.59(19)
C86 C85 C84 112.5(2)
C88 C87 N74 116.16(18)
C87 C88 C89 109.44(18)
C90 C89 C88 114.15(19)
C98 C92 C9 111.9(2)
C1F C95 C1B 114.2(2)

loop_
_geom_bond_atom_site_label_1
_geom_bond_atom_site_label_2
_geom_bond_distance
Cl13 C12 1.750(2)
Cl23 C21 1.751(2)
Cl44 C45 1.755(2)
Cl45 C45 1.743(12)
Cl51 C50 1.752(2)
Cl71 C70 1.804(3)
Cl73 C72 1.780(3)
S65 O69 1.4471(14)
S65 O66 1.4868(14)
S65 O67 1.4878(14)
S65 O68 1.4970(14)
O8 C7 1.231(2)
O25 C26 1.233(2)
O40 C39 1.232(3)
O58 C57 1.232(3)
N9 C7 1.363(3)
N9 C10 1.415(2)
N17 C18 1.377(2)
N17 C16 1.379(3)
N24 C26 1.355(3)
N24 C17 1.421(2)
N32 C13 1.516(3)
N32 C1A 1.522(3)
N32 C64 1.525(3)
N32 C51 1.528(3)
N41 C39 1.360(3)
N41 C42 1.415(3)
N55 C8 1.385(3)
N55 C54 1.385(3)
N56 C57 1.361(3)
N56 C53 1.409(3)
N74 C75 1.517(3)
N74 C87 1.519(3)
N74 C83 1.520(3)
N74 C79 1.540(3)
C1 C2 1.387(3)
C1 C6 1.392(3)
C1A C9 1.523(3)
C1B C64 1.514(3)
C1B C95 1.539(3)
C1C C100 1.516(4)
C1C C67 1.524(3)
C1D C51 1.518(3)
C1D C1E 1.544(4)
C1E C93 1.506(4)
C1F C95 1.518(3)
C1G C63 1.389(9)
C1G C59 1.391(6)
C2 C3 1.382(3)
C3 C4 1.388(3)
C4 C5 1.393(3)
C5 C6 1.394(3)
C5 C7 1.502(3)
C8 C42 1.401(3)
C8 C47 1.410(3)
C9 C92 1.524(3)
C10 C11 1.390(3)
C10 C16 1.404(3)
C11 C12 1.399(3)
C12 C14 1.378(3)
C13 C67 1.524(3)
C14 C15 1.398(3)
C15 C16 1.415(3)
C15 C19 1.444(3)
C17 C22 1.383(3)
C17 C18 1.400(3)
C18 C19 1.412(3)
C19 C20 1.402(3)
C20 C21 1.372(3)
C21 C22 1.398(3)
C26 C27 1.500(3)
C27 C32 1.394(3)
C27 C28 1.398(3)
C28 C29 1.380(3)
C29 C30 1.383(3)
C30 C31 1.389(3)
C31 C32 1.386(3)
C33 C38 1.381(4)
C33 C34 1.387(4)
C34 C35 1.377(4)
C35 C36 1.391(3)
C36 C37 1.398(3)
C36 C39 1.507(3)
C37 C38 1.388(3)
C42 C43 1.399(3)
C43 C45 1.398(3)
C45 C46 1.378(3)
C46 C47 1.399(3)
C47 C48 1.442(3)
C48 C49 1.397(3)
C48 C54 1.415(3)
C49 C50 1.375(3)
C50 C52 1.397(3)
C52 C53 1.394(3)
C53 C54 1.403(3)
C57 C59 1.502(3)
C59 C60 1.378(3)
C59 C64A 1.454(10)
C60 C61 1.392(3)
C61 C62 1.332(9)
C61 C62A 1.446(12)
C62 C63 1.372(11)
C62A C63A 1.382(16)
C63A C64A 1.396(13)
C70 C72 1.469(4)
C75 C76 1.504(3)
C76 C77 1.517(3)
C77 C78 1.494(4)
C79 C80 1.528(3)
C80 C81 1.531(3)
C81 C82 1.517(4)
C83 C84 1.516(3)
C84 C85 1.532(3)
C85 C86 1.522(4)
C87 C88 1.519(3)
C88 C89 1.543(3)
C89 C90 1.518(3)
C92 C98 1.522(3)

loop_
_geom_hbond_atom_site_label_D
_geom_hbond_atom_site_label_H
_geom_hbond_atom_site_label_A
_geom_hbond_distance_DH
_geom_hbond_distance_HA
_geom_hbond_distance_DA
_geom_hbond_angle_DHA
_geom_hbond_site_symmetry_A
N9 H9 O66 0.77(3) 2.19(3) 2.920(2) 160(2) .
N17 H17 O67 0.79(2) 1.95(3) 2.743(2) 178(3) .
N24 H24 O68 0.80(3) 2.07(3) 2.860(2) 168(2) .
N41 H41 O66 0.80(3) 2.07(3) 2.859(2) 168(2) 6_565
N55 H55 O68 0.79(3) 2.21(3) 2.823(2) 134(2) 6_565
N56 H56 O68 0.76(2) 2.01(2) 2.714(2) 153(2) 6_565
